data_7150285
loop_
_publ_author_name
'Zhao, Gui-Ling'
'Shi, Min'

_publ_section_title
;
 Baylis-Hillman reactions of N-tosyl aldimines and aryl aldehydes with
 3-methylpenta-3,4-dien-2-one.
;
_journal_issue 20
_journal_name_full 'Organic &amp; biomolecular chemistry'
_journal_page_first 3686
_journal_page_last 3694
_journal_paper_doi 10.1039/b510572b
_journal_volume 3
_journal_year 2005
_chemical_formula_sum 'C20 H19 Cl2 N O3 S'
_chemical_formula_weight 424.32
_chemical_name_systematic
;
?
;
_space_group_IT_number 14
_symmetry_cell_setting monoclinic
_symmetry_space_group_name_Hall '-P 2ybc'
_symmetry_space_group_name_H-M 'P 1 21/c 1'
_atom_sites_solution_hydrogens geom
_atom_sites_solution_primary direct
_atom_sites_solution_secondary difmap
_audit_creation_method SHELXL-97
_cell_angle_alpha 90.00
_cell_angle_beta 94.123(3)
_cell_angle_gamma 90.00
_cell_formula_units_Z 8
_cell_length_a 8.7617(12)
_cell_length_b 12.4255(16)
_cell_length_c 37.845(5)
_cell_measurement_reflns_used 2353
_cell_measurement_temperature 293(2)
_cell_measurement_theta_max 41.403
_cell_measurement_theta_min 5.699
_cell_volume 4109.5(9)
_computing_cell_refinement 'Bruker SMART'
_computing_data_collection 'Bruker SMART'
_computing_data_reduction 'Bruker SHELXTL'
_computing_molecular_graphics 'Bruker SHELXTL'
_computing_publication_material 'Bruker SHELXTL'
_computing_structure_refinement 'SHELXL-97 (Sheldrick, 1997)'
_computing_structure_solution 'SHELXS-97 (Sheldrick, 1990)'
_diffrn_ambient_temperature 293(2)
_diffrn_measured_fraction_theta_full 0.996
_diffrn_measured_fraction_theta_max 0.996
_diffrn_measurement_device_type 'CCD area detector'
_diffrn_measurement_method 'phi and omega scans'
_diffrn_radiation_monochromator graphite
_diffrn_radiation_source 'fine-focus sealed tube'
_diffrn_radiation_type MoK\a
_diffrn_radiation_wavelength 0.71073
_diffrn_reflns_av_R_equivalents 0.0938
_diffrn_reflns_av_sigmaI/netI 0.1164
_diffrn_reflns_limit_h_max 10
_diffrn_reflns_limit_h_min -10
_diffrn_reflns_limit_k_max 15
_diffrn_reflns_limit_k_min -14
_diffrn_reflns_limit_l_max 41
_diffrn_reflns_limit_l_min -45
_diffrn_reflns_number 21081
_diffrn_reflns_theta_full 25.50
_diffrn_reflns_theta_max 25.50
_diffrn_reflns_theta_min 1.08
_exptl_absorpt_coefficient_mu 0.437
_exptl_absorpt_correction_T_max 1.00000
_exptl_absorpt_correction_T_min 0.64261
_exptl_absorpt_correction_type empirical
_exptl_crystal_colour colorless
_exptl_crystal_density_diffrn 1.372
_exptl_crystal_density_method 'not measured'
_exptl_crystal_F_000 1760
_exptl_crystal_size_max 0.510
_exptl_crystal_size_mid 0.495
_exptl_crystal_size_min 0.107
_refine_diff_density_max 0.335
_refine_diff_density_min -0.335
_refine_diff_density_rms 0.061
_refine_ls_extinction_method none
_refine_ls_goodness_of_fit_ref 0.920
_refine_ls_hydrogen_treatment constr
_refine_ls_matrix_type full
_refine_ls_number_parameters 493
_refine_ls_number_reflns 7614
_refine_ls_number_restraints 0
_refine_ls_restrained_S_all 0.920
_refine_ls_R_factor_all 0.1297
_refine_ls_R_factor_gt 0.0653
_refine_ls_shift/su_max 0.006
_refine_ls_shift/su_mean 0.000
_refine_ls_structure_factor_coef Fsqd
_refine_ls_weighting_details 'calc w=1/[\s^2^(Fo^2^)+(0.0709P)^2^+0.0000P] where P=(Fo^2^+2Fc^2^)/3'
_refine_ls_weighting_scheme calc
_refine_ls_wR_factor_gt 0.1469
_refine_ls_wR_factor_ref 0.1770
_reflns_number_gt 3788
_reflns_number_total 7614
_reflns_threshold_expression >2sigma(I)
_cod_data_source_file b510572b.txt
_cod_data_source_block cd2509
_cod_depositor_comments
;
The following automatic conversions were performed:
'_symmetry_cell_setting' value 'Monoclinic' changed to 'monoclinic'
according to '/home/saulius/struct/CIF-dictionaries/cif_core.dic'
dictionary named 'cif_core.dic' version 2.4.1 from 2010-06-29.

Automatic conversion script
Id: cif_fix_enum 1527 2010-12-29 10:47:43Z saulius 
;
_cod_original_sg_symbol_H-M P2(1)/c
_cod_database_code 7150285

loop_
_symmetry_equiv_pos_as_xyz
'x, y, z'
'-x, y+1/2, -z+1/2'
'-x, -y, -z'
'x, -y-1/2, z-1/2'

loop_
_atom_site_label
_atom_site_type_symbol
_atom_site_fract_x
_atom_site_fract_y
_atom_site_fract_z
_atom_site_U_iso_or_equiv
_atom_site_adp_type
_atom_site_occupancy
_atom_site_symmetry_multiplicity
_atom_site_calc_flag
_atom_site_refinement_flags
_atom_site_disorder_assembly
_atom_site_disorder_group
S1 S 0.00296(17) 0.31633(10) 0.35270(4) 0.0558(4) Uani 1 1 d . . .
S2 S 0.43955(15) 0.31395(9) 0.14305(3) 0.0524(4) Uani 1 1 d . . .
Cl1 Cl 0.32912(18) 0.50279(12) 0.43569(3) 0.0731(4) Uani 1 1 d . . .
Cl2 Cl 0.2086(3) 0.71443(13) 0.46818(4) 0.1086(7) Uani 1 1 d . . .
Cl3 Cl 0.69963(19) 0.50171(12) 0.05834(3) 0.0777(5) Uani 1 1 d . . .
Cl4 Cl 0.5567(3) 0.71717(14) 0.02784(4) 0.1107(7) Uani 1 1 d . . .
N1 N 0.1131(4) 0.4033(3) 0.33515(9) 0.0441(10) Uani 1 1 d . . .
H1 H 0.1035 0.4160 0.3128 0.053 Uiso 1 1 calc R . .
N2 N 0.5633(4) 0.4013(3) 0.16036(9) 0.0432(10) Uani 1 1 d . . .
H2 H 0.5695 0.4140 0.1828 0.052 Uiso 1 1 calc R . .
O1 O 0.4045(5) 0.5194(3) 0.21501(10) 0.0878(14) Uani 1 1 d . . .
O2 O -0.1075(5) 0.2874(3) 0.32505(9) 0.0823(12) Uani 1 1 d . . .
O3 O 0.0972(5) 0.2355(2) 0.36997(10) 0.0793(12) Uani 1 1 d . . .
O4 O 0.9210(5) 0.5212(3) 0.28021(10) 0.0891(13) Uani 1 1 d . . .
O5 O 0.3493(4) 0.2823(3) 0.17129(9) 0.0733(11) Uani 1 1 d . . .
O6 O 0.5214(4) 0.2350(2) 0.12433(10) 0.0741(11) Uani 1 1 d . . .
C1 C 0.3666(6) 0.5302(4) 0.24491(14) 0.0602(15) Uani 1 1 d . . .
C2 C 0.4175(6) 0.4527(4) 0.27238(13) 0.0510(13) Uani 1 1 d . . .
C3 C 0.3872(5) 0.4707(3) 0.30533(13) 0.0478(12) Uani 1 1 d . . .
C4 C 0.3651(5) 0.4922(4) 0.33789(12) 0.0487(12) Uani 1 1 d . . .
H4 H 0.4411 0.5319 0.3504 0.058 Uiso 1 1 calc R . .
C5 C 0.2294(5) 0.4602(3) 0.35794(11) 0.0401(11) Uani 1 1 d . . .
H5 H 0.2655 0.4114 0.3771 0.048 Uiso 1 1 calc R . .
C6 C 0.1675(5) 0.5622(3) 0.37466(11) 0.0390(11) Uani 1 1 d . . .
C7 C 0.2102(5) 0.5870(3) 0.40962(11) 0.0436(12) Uani 1 1 d . . .
C8 C 0.1559(6) 0.6833(4) 0.42399(12) 0.0556(14) Uani 1 1 d . . .
C9 C 0.0637(6) 0.7520(4) 0.40414(14) 0.0570(14) Uani 1 1 d . . .
H9 H 0.0273 0.8147 0.4140 0.068 Uiso 1 1 calc R . .
C10 C 0.0255(6) 0.7271(4) 0.36920(13) 0.0537(13) Uani 1 1 d . . .
H10 H -0.0368 0.7734 0.3553 0.064 Uiso 1 1 calc R . .
C11 C 0.0786(5) 0.6346(3) 0.35489(11) 0.0454(12) Uani 1 1 d . . .
H11 H 0.0540 0.6202 0.3311 0.054 Uiso 1 1 calc R . .
C12 C 0.2698(7) 0.6249(4) 0.25399(15) 0.0780(18) Uani 1 1 d . . .
H12A H 0.3260 0.6692 0.2712 0.117 Uiso 1 1 calc R . .
H12B H 0.1779 0.5996 0.2636 0.117 Uiso 1 1 calc R . .
H12C H 0.2438 0.6662 0.2330 0.117 Uiso 1 1 calc R . .
C13 C 0.5107(6) 0.3565(4) 0.26210(13) 0.0660(16) Uani 1 1 d . . .
H13A H 0.6070 0.3806 0.2544 0.099 Uiso 1 1 calc R . .
H13B H 0.4558 0.3181 0.2432 0.099 Uiso 1 1 calc R . .
H13C H 0.5284 0.3098 0.2822 0.099 Uiso 1 1 calc R . .
C14 C -0.0862(5) 0.3871(3) 0.38562(12) 0.0439(12) Uani 1 1 d . . .
C15 C -0.0401(6) 0.3693(4) 0.42086(13) 0.0550(13) Uani 1 1 d . . .
H15 H 0.0309 0.3159 0.4272 0.066 Uiso 1 1 calc R . .
C16 C -0.1015(6) 0.4326(4) 0.44655(13) 0.0576(14) Uani 1 1 d . . .
H16 H -0.0706 0.4210 0.4703 0.069 Uiso 1 1 calc R . .
C17 C -0.2066(6) 0.5119(4) 0.43780(13) 0.0538(13) Uani 1 1 d . . .
C18 C -0.2542(6) 0.5259(4) 0.40244(13) 0.0532(13) Uani 1 1 d . . .
H18 H -0.3272 0.5780 0.3961 0.064 Uiso 1 1 calc R . .
C19 C -0.1947(6) 0.4636(4) 0.37646(12) 0.0477(12) Uani 1 1 d . . .
H19 H -0.2282 0.4736 0.3528 0.057 Uiso 1 1 calc R . .
C20 C -0.2660(7) 0.5841(5) 0.46622(14) 0.0835(19) Uani 1 1 d . . .
H20A H -0.2423 0.5525 0.4891 0.125 Uiso 1 1 calc R . .
H20B H -0.3749 0.5919 0.4622 0.125 Uiso 1 1 calc R . .
H20C H -0.2185 0.6536 0.4653 0.125 Uiso 1 1 calc R . .
C21 C 0.8687(7) 0.5339(4) 0.24980(16) 0.0673(16) Uani 1 1 d . . .
C22 C 0.9025(6) 0.4540(4) 0.22316(14) 0.0548(13) Uani 1 1 d . . .
C23 C 0.8521(6) 0.4713(4) 0.18992(14) 0.0500(13) Uani 1 1 d . . .
C24 C 0.8106(6) 0.4895(4) 0.15706(13) 0.0497(12) Uani 1 1 d . . .
H24 H 0.8801 0.5269 0.1442 0.060 Uiso 1 1 calc R . .
C25 C 0.6633(5) 0.4575(3) 0.13705(11) 0.0405(11) Uani 1 1 d . . .
H25 H 0.6867 0.4088 0.1178 0.049 Uiso 1 1 calc R . .
C26 C 0.5912(5) 0.5612(3) 0.12079(11) 0.0399(11) Uani 1 1 d . . .
C27 C 0.6051(5) 0.5876(3) 0.08564(11) 0.0446(12) Uani 1 1 d . . .
C28 C 0.5426(6) 0.6835(4) 0.07212(12) 0.0578(14) Uani 1 1 d . . .
C29 C 0.4668(6) 0.7530(4) 0.09284(14) 0.0566(14) Uani 1 1 d . . .
H29 H 0.4235 0.8159 0.0833 0.068 Uiso 1 1 calc R . .
C30 C 0.4557(6) 0.7277(4) 0.12831(14) 0.0556(14) Uani 1 1 d . . .
H30 H 0.4053 0.7740 0.1429 0.067 Uiso 1 1 calc R . .
C31 C 0.5196(5) 0.6339(3) 0.14172(11) 0.0447(12) Uani 1 1 d . . .
H31 H 0.5145 0.6189 0.1657 0.054 Uiso 1 1 calc R . .
C32 C 0.7711(7) 0.6294(4) 0.23992(16) 0.087(2) Uani 1 1 d . . .
H32A H 0.7392 0.6630 0.2610 0.131 Uiso 1 1 calc R . .
H32B H 0.6827 0.6066 0.2254 0.131 Uiso 1 1 calc R . .
H32C H 0.8287 0.6798 0.2270 0.131 Uiso 1 1 calc R . .
C33 C 0.9967(7) 0.3573(4) 0.23486(13) 0.0683(16) Uani 1 1 d . . .
H33A H 0.9997 0.3076 0.2155 0.102 Uiso 1 1 calc R . .
H33B H 0.9516 0.3228 0.2543 0.102 Uiso 1 1 calc R . .
H33C H 1.0988 0.3798 0.2422 0.102 Uiso 1 1 calc R . .
C34 C 0.3245(5) 0.3856(3) 0.11142(11) 0.0411(11) Uani 1 1 d . . .
C35 C 0.3438(6) 0.3710(4) 0.07582(13) 0.0546(13) Uani 1 1 d . . .
H35 H 0.4076 0.3170 0.0683 0.066 Uiso 1 1 calc R . .
C36 C 0.2656(7) 0.4387(4) 0.05132(13) 0.0607(15) Uani 1 1 d . . .
H36 H 0.2776 0.4283 0.0273 0.073 Uiso 1 1 calc R . .
C37 C 0.1719(6) 0.5199(4) 0.06118(13) 0.0532(13) Uani 1 1 d . . .
C38 C 0.1528(6) 0.5312(4) 0.09710(13) 0.0494(12) Uani 1 1 d . . .
H38 H 0.0871 0.5841 0.1044 0.059 Uiso 1 1 calc R . .
C39 C 0.2284(5) 0.4660(4) 0.12228(12) 0.0480(12) Uani 1 1 d . . .
H39 H 0.2150 0.4759 0.1462 0.058 Uiso 1 1 calc R . .
C40 C 0.0988(7) 0.5980(4) 0.03448(14) 0.0776(18) Uani 1 1 d . . .
H40A H 0.1660 0.6580 0.0319 0.116 Uiso 1 1 calc R . .
H40B H 0.0036 0.6230 0.0425 0.116 Uiso 1 1 calc R . .
H40C H 0.0803 0.5625 0.0120 0.116 Uiso 1 1 calc R . .

loop_
_atom_site_aniso_label
_atom_site_aniso_U_11
_atom_site_aniso_U_22
_atom_site_aniso_U_33
_atom_site_aniso_U_23
_atom_site_aniso_U_13
_atom_site_aniso_U_12
S1 0.0714(10) 0.0340(7) 0.0648(9) -0.0097(7) 0.0245(7) -0.0094(7)
S2 0.0604(9) 0.0335(7) 0.0616(8) 0.0075(6) -0.0062(7) -0.0078(6)
Cl1 0.0956(11) 0.0749(9) 0.0456(7) -0.0009(7) -0.0157(7) 0.0151(9)
Cl2 0.195(2) 0.0809(11) 0.0484(9) -0.0299(8) -0.0018(10) 0.0008(12)
Cl3 0.1100(13) 0.0745(9) 0.0524(8) 0.0092(7) 0.0317(8) 0.0270(9)
Cl4 0.181(2) 0.0986(13) 0.0545(9) 0.0375(9) 0.0219(11) 0.0329(13)
N1 0.057(3) 0.045(2) 0.032(2) -0.0100(17) 0.0119(18) -0.011(2)
N2 0.054(3) 0.040(2) 0.035(2) 0.0052(17) -0.0018(18) -0.0121(19)
O1 0.116(4) 0.091(3) 0.062(2) 0.017(2) 0.045(2) 0.013(3)
O2 0.093(3) 0.078(3) 0.077(3) -0.041(2) 0.014(2) -0.043(2)
O3 0.108(3) 0.0298(18) 0.105(3) 0.0130(19) 0.043(3) 0.014(2)
O4 0.104(4) 0.092(3) 0.067(3) -0.015(2) -0.025(2) 0.005(3)
O5 0.073(3) 0.072(2) 0.074(2) 0.038(2) 0.001(2) -0.026(2)
O6 0.089(3) 0.0325(18) 0.097(3) -0.0113(19) -0.015(2) 0.0097(19)
C1 0.068(4) 0.051(3) 0.065(4) 0.002(3) 0.028(3) -0.008(3)
C2 0.058(3) 0.041(3) 0.057(3) -0.004(2) 0.023(3) -0.003(3)
C3 0.047(3) 0.045(3) 0.053(3) -0.009(2) 0.016(2) -0.006(2)
C4 0.045(3) 0.049(3) 0.053(3) -0.011(2) 0.008(2) -0.003(2)
C5 0.050(3) 0.037(3) 0.033(2) -0.005(2) 0.001(2) 0.002(2)
C6 0.047(3) 0.036(2) 0.034(2) -0.004(2) 0.009(2) -0.007(2)
C7 0.058(3) 0.036(3) 0.037(3) 0.002(2) 0.005(2) -0.004(2)
C8 0.082(4) 0.047(3) 0.039(3) -0.010(2) 0.015(3) -0.016(3)
C9 0.073(4) 0.030(3) 0.069(4) -0.008(3) 0.016(3) -0.003(3)
C10 0.061(4) 0.043(3) 0.058(3) 0.002(3) 0.007(3) 0.007(3)
C11 0.057(3) 0.042(3) 0.037(3) -0.001(2) 0.003(2) 0.005(3)
C12 0.086(4) 0.048(3) 0.105(5) 0.017(3) 0.041(4) 0.011(3)
C13 0.082(4) 0.047(3) 0.073(4) -0.007(3) 0.033(3) 0.005(3)
C14 0.049(3) 0.037(3) 0.046(3) 0.002(2) 0.011(2) -0.012(2)
C15 0.060(4) 0.039(3) 0.067(4) 0.013(3) 0.012(3) 0.005(3)
C16 0.072(4) 0.060(3) 0.041(3) 0.008(3) 0.003(3) -0.001(3)
C17 0.062(4) 0.047(3) 0.053(3) -0.002(3) 0.015(3) 0.002(3)
C18 0.057(3) 0.046(3) 0.056(3) 0.005(3) 0.005(3) 0.000(3)
C19 0.054(3) 0.046(3) 0.043(3) 0.008(2) 0.000(2) -0.002(3)
C20 0.097(5) 0.089(4) 0.066(4) -0.022(3) 0.019(3) 0.003(4)
C21 0.069(4) 0.056(3) 0.075(4) -0.012(3) -0.013(3) -0.013(3)
C22 0.052(3) 0.046(3) 0.065(4) 0.006(3) -0.002(3) -0.007(3)
C23 0.047(3) 0.040(3) 0.062(3) 0.010(3) -0.002(3) -0.010(2)
C24 0.046(3) 0.041(3) 0.062(3) 0.017(3) 0.006(3) 0.000(2)
C25 0.055(3) 0.033(2) 0.033(2) 0.004(2) 0.002(2) 0.003(2)
C26 0.043(3) 0.036(2) 0.040(3) 0.004(2) 0.003(2) -0.008(2)
C27 0.056(3) 0.041(3) 0.037(3) 0.005(2) 0.002(2) 0.001(2)
C28 0.072(4) 0.055(3) 0.047(3) 0.021(3) 0.007(3) -0.004(3)
C29 0.069(4) 0.033(3) 0.068(4) 0.010(3) 0.003(3) 0.004(3)
C30 0.064(4) 0.036(3) 0.067(3) 0.001(3) 0.006(3) -0.003(3)
C31 0.060(3) 0.035(3) 0.040(3) 0.002(2) 0.007(2) 0.008(2)
C32 0.091(5) 0.045(3) 0.120(5) -0.025(3) -0.036(4) 0.010(3)
C33 0.090(4) 0.040(3) 0.072(4) 0.007(3) -0.018(3) 0.013(3)
C34 0.049(3) 0.033(2) 0.041(3) 0.000(2) 0.001(2) -0.009(2)
C35 0.065(4) 0.042(3) 0.057(3) -0.010(3) 0.005(3) 0.000(3)
C36 0.088(4) 0.056(3) 0.038(3) -0.003(3) 0.006(3) 0.002(3)
C37 0.063(4) 0.038(3) 0.057(3) 0.008(2) -0.002(3) -0.007(3)
C38 0.050(3) 0.040(3) 0.059(3) -0.001(2) 0.008(3) 0.002(2)
C39 0.052(3) 0.049(3) 0.044(3) -0.006(2) 0.011(2) -0.005(3)
C40 0.099(5) 0.057(3) 0.074(4) 0.014(3) -0.014(3) 0.005(3)

loop_
_atom_type_symbol
_atom_type_description
_atom_type_scat_dispersion_real
_atom_type_scat_dispersion_imag
_atom_type_scat_source
C C 0.0033 0.0016 'International Tables Vol C Tables 4.2.6.8 and 6.1.1.4'
H H 0.0000 0.0000 'International Tables Vol C Tables 4.2.6.8 and 6.1.1.4'
N N 0.0061 0.0033 'International Tables Vol C Tables 4.2.6.8 and 6.1.1.4'
O O 0.0106 0.0060 'International Tables Vol C Tables 4.2.6.8 and 6.1.1.4'
S S 0.1246 0.1234 'International Tables Vol C Tables 4.2.6.8 and 6.1.1.4'
Cl Cl 0.1484 0.1585 'International Tables Vol C Tables 4.2.6.8 and 6.1.1.4'

loop_
_geom_angle_atom_site_label_1
_geom_angle_atom_site_label_2
_geom_angle_atom_site_label_3
_geom_angle
_geom_angle_site_symmetry_1
_geom_angle_site_symmetry_3
_geom_angle_publ_flag
O2 S1 O3 120.0(2) . . ?
O2 S1 N1 105.1(2) . . ?
O3 S1 N1 108.3(2) . . ?
O2 S1 C14 109.6(2) . . ?
O3 S1 C14 107.4(2) . . ?
N1 S1 C14 105.39(19) . . ?
O5 S2 O6 120.3(2) . . ?
O5 S2 N2 105.6(2) . . ?
O6 S2 N2 108.1(2) . . ?
O5 S2 C34 109.2(2) . . ?
O6 S2 C34 107.1(2) . . ?
N2 S2 C34 105.56(19) . . ?
C5 N1 S1 119.2(3) . . ?
C5 N1 H1 120.4 . . ?
S1 N1 H1 120.4 . . ?
C25 N2 S2 118.8(3) . . ?
C25 N2 H2 120.6 . . ?
S2 N2 H2 120.6 . . ?
O1 C1 C2 120.0(5) . . ?
O1 C1 C12 119.9(5) . . ?
C2 C1 C12 120.1(5) . . ?
C3 C2 C1 119.4(4) . . ?
C3 C2 C13 121.9(5) . . ?
C1 C2 C13 118.7(4) . . ?
C4 C3 C2 176.3(5) . . ?
C3 C4 C5 127.1(4) . . ?
C3 C4 H4 116.4 . . ?
C5 C4 H4 116.4 . . ?
N1 C5 C4 111.7(3) . . ?
N1 C5 C6 112.9(4) . . ?
C4 C5 C6 107.7(3) . . ?
N1 C5 H5 108.1 . . ?
C4 C5 H5 108.1 . . ?
C6 C5 H5 108.1 . . ?
C11 C6 C7 118.6(4) . . ?
C11 C6 C5 121.3(4) . . ?
C7 C6 C5 120.0(4) . . ?
C6 C7 C8 118.8(4) . . ?
C6 C7 Cl1 121.3(3) . . ?
C8 C7 Cl1 119.9(4) . . ?
C9 C8 C7 121.4(4) . . ?
C9 C8 Cl2 119.6(4) . . ?
C7 C8 Cl2 118.9(4) . . ?
C8 C9 C10 118.8(4) . . ?
C8 C9 H9 120.6 . . ?
C10 C9 H9 120.6 . . ?
C11 C10 C9 120.3(5) . . ?
C11 C10 H10 119.9 . . ?
C9 C10 H10 119.9 . . ?
C10 C11 C6 122.0(4) . . ?
C10 C11 H11 119.0 . . ?
C6 C11 H11 119.0 . . ?
C1 C12 H12A 109.5 . . ?
C1 C12 H12B 109.5 . . ?
H12A C12 H12B 109.5 . . ?
C1 C12 H12C 109.5 . . ?
H12A C12 H12C 109.5 . . ?
H12B C12 H12C 109.5 . . ?
C2 C13 H13A 109.5 . . ?
C2 C13 H13B 109.5 . . ?
H13A C13 H13B 109.5 . . ?
C2 C13 H13C 109.5 . . ?
H13A C13 H13C 109.5 . . ?
H13B C13 H13C 109.5 . . ?
C19 C14 C15 120.2(4) . . ?
C19 C14 S1 120.3(4) . . ?
C15 C14 S1 119.4(4) . . ?
C14 C15 C16 118.9(5) . . ?
C14 C15 H15 120.5 . . ?
C16 C15 H15 120.5 . . ?
C17 C16 C15 121.6(5) . . ?
C17 C16 H16 119.2 . . ?
C15 C16 H16 119.2 . . ?
C16 C17 C18 118.3(4) . . ?
C16 C17 C20 120.7(5) . . ?
C18 C17 C20 121.0(5) . . ?
C19 C18 C17 121.0(5) . . ?
C19 C18 H18 119.5 . . ?
C17 C18 H18 119.5 . . ?
C14 C19 C18 119.9(4) . . ?
C14 C19 H19 120.1 . . ?
C18 C19 H19 120.1 . . ?
C17 C20 H20A 109.5 . . ?
C17 C20 H20B 109.5 . . ?
H20A C20 H20B 109.5 . . ?
C17 C20 H20C 109.5 . . ?
H20A C20 H20C 109.5 . . ?
H20B C20 H20C 109.5 . . ?
O4 C21 C22 118.9(5) . . ?
O4 C21 C32 120.6(5) . . ?
C22 C21 C32 120.5(5) . . ?
C23 C22 C21 118.4(5) . . ?
C23 C22 C33 123.3(5) . . ?
C21 C22 C33 118.3(5) . . ?
C24 C23 C22 176.8(5) . . ?
C23 C24 C25 127.7(4) . . ?
C23 C24 H24 116.1 . . ?
C25 C24 H24 116.1 . . ?
N2 C25 C24 110.6(3) . . ?
N2 C25 C26 113.1(4) . . ?
C24 C25 C26 106.9(3) . . ?
N2 C25 H25 108.7 . . ?
C24 C25 H25 108.7 . . ?
C26 C25 H25 108.7 . . ?
C31 C26 C27 118.1(4) . . ?
C31 C26 C25 120.5(4) . . ?
C27 C26 C25 121.3(4) . . ?
C26 C27 C28 119.8(4) . . ?
C26 C27 Cl3 120.3(3) . . ?
C28 C27 Cl3 119.9(3) . . ?
C29 C28 C27 121.5(4) . . ?
C29 C28 Cl4 118.1(4) . . ?
C27 C28 Cl4 120.4(4) . . ?
C28 C29 C30 118.8(5) . . ?
C28 C29 H29 120.6 . . ?
C30 C29 H29 120.6 . . ?
C31 C30 C29 119.6(5) . . ?
C31 C30 H30 120.2 . . ?
C29 C30 H30 120.2 . . ?
C30 C31 C26 122.2(4) . . ?
C30 C31 H31 118.9 . . ?
C26 C31 H31 118.9 . . ?
C21 C32 H32A 109.5 . . ?
C21 C32 H32B 109.5 . . ?
H32A C32 H32B 109.5 . . ?
C21 C32 H32C 109.5 . . ?
H32A C32 H32C 109.5 . . ?
H32B C32 H32C 109.5 . . ?
C22 C33 H33A 109.5 . . ?
C22 C33 H33B 109.5 . . ?
H33A C33 H33B 109.5 . . ?
C22 C33 H33C 109.5 . . ?
H33A C33 H33C 109.5 . . ?
H33B C33 H33C 109.5 . . ?
C35 C34 C39 120.2(4) . . ?
C35 C34 S2 119.6(4) . . ?
C39 C34 S2 119.7(4) . . ?
C34 C35 C36 118.7(5) . . ?
C34 C35 H35 120.7 . . ?
C36 C35 H35 120.7 . . ?
C37 C36 C35 122.6(5) . . ?
C37 C36 H36 118.7 . . ?
C35 C36 H36 118.7 . . ?
C36 C37 C38 117.2(5) . . ?
C36 C37 C40 121.6(5) . . ?
C38 C37 C40 121.1(5) . . ?
C39 C38 C37 122.0(4) . . ?
C39 C38 H38 119.0 . . ?
C37 C38 H38 119.0 . . ?
C38 C39 C34 119.2(4) . . ?
C38 C39 H39 120.4 . . ?
C34 C39 H39 120.4 . . ?
C37 C40 H40A 109.5 . . ?
C37 C40 H40B 109.5 . . ?
H40A C40 H40B 109.5 . . ?
C37 C40 H40C 109.5 . . ?
H40A C40 H40C 109.5 . . ?
H40B C40 H40C 109.5 . . ?

loop_
_geom_bond_atom_site_label_1
_geom_bond_atom_site_label_2
_geom_bond_distance
_geom_bond_site_symmetry_2
_geom_bond_publ_flag
S1 O2 1.419(4) . ?
S1 O3 1.428(4) . ?
S1 N1 1.623(4) . ?
S1 C14 1.754(5) . ?
S2 O5 1.429(3) . ?
S2 O6 1.433(4) . ?
S2 N2 1.638(4) . ?
S2 C34 1.752(5) . ?
Cl1 C7 1.734(5) . ?
Cl2 C8 1.746(5) . ?
Cl3 C27 1.737(5) . ?
Cl4 C28 1.740(5) . ?
N1 C5 1.468(5) . ?
N1 H1 0.8600 . ?
N2 C25 1.464(5) . ?
N2 H2 0.8600 . ?
O1 C1 1.210(5) . ?
O4 C21 1.218(6) . ?
C1 C2 1.463(7) . ?
C1 C12 1.504(7) . ?
C2 C3 1.313(6) . ?
C2 C13 1.514(6) . ?
C3 C4 1.289(6) . ?
C4 C5 1.510(6) . ?
C4 H4 0.9300 . ?
C5 C6 1.533(6) . ?
C5 H5 0.9800 . ?
C6 C11 1.375(6) . ?
C6 C7 1.383(6) . ?
C7 C8 1.411(6) . ?
C8 C9 1.364(7) . ?
C9 C10 1.376(6) . ?
C9 H9 0.9300 . ?
C10 C11 1.366(6) . ?
C10 H10 0.9300 . ?
C11 H11 0.9300 . ?
C12 H12A 0.9600 . ?
C12 H12B 0.9600 . ?
C12 H12C 0.9600 . ?
C13 H13A 0.9600 . ?
C13 H13B 0.9600 . ?
C13 H13C 0.9600 . ?
C14 C19 1.372(6) . ?
C14 C15 1.383(6) . ?
C15 C16 1.389(6) . ?
C15 H15 0.9300 . ?
C16 C17 1.373(7) . ?
C16 H16 0.9300 . ?
C17 C18 1.384(6) . ?
C17 C20 1.521(6) . ?
C18 C19 1.382(6) . ?
C18 H18 0.9300 . ?
C19 H19 0.9300 . ?
C20 H20A 0.9600 . ?
C20 H20B 0.9600 . ?
C20 H20C 0.9600 . ?
C21 C22 1.461(7) . ?
C21 C32 1.494(7) . ?
C22 C23 1.320(6) . ?
C22 C33 1.506(6) . ?
C23 C24 1.290(6) . ?
C24 C25 1.503(6) . ?
C24 H24 0.9300 . ?
C25 C26 1.543(6) . ?
C25 H25 0.9800 . ?
C26 C31 1.382(6) . ?
C26 C27 1.384(5) . ?
C27 C28 1.392(6) . ?
C28 C29 1.370(6) . ?
C29 C30 1.389(6) . ?
C29 H29 0.9300 . ?
C30 C31 1.375(6) . ?
C30 H30 0.9300 . ?
C31 H31 0.9300 . ?
C32 H32A 0.9600 . ?
C32 H32B 0.9600 . ?
C32 H32C 0.9600 . ?
C33 H33A 0.9600 . ?
C33 H33B 0.9600 . ?
C33 H33C 0.9600 . ?
C34 C35 1.382(6) . ?
C34 C39 1.388(6) . ?
C35 C36 1.395(7) . ?
C35 H35 0.9300 . ?
C36 C37 1.370(7) . ?
C36 H36 0.9300 . ?
C37 C38 1.388(6) . ?
C37 C40 1.509(6) . ?
C38 C39 1.382(6) . ?
C38 H38 0.9300 . ?
C39 H39 0.9300 . ?
C40 H40A 0.9600 . ?
C40 H40B 0.9600 . ?
C40 H40C 0.9600 . ?

loop_
_geom_torsion_atom_site_label_1
_geom_torsion_atom_site_label_2
_geom_torsion_atom_site_label_3
_geom_torsion_atom_site_label_4
_geom_torsion
_geom_torsion_site_symmetry_1
_geom_torsion_site_symmetry_2
_geom_torsion_site_symmetry_3
_geom_torsion_site_symmetry_4
_geom_torsion_publ_flag
O2 S1 N1 C5 172.4(3) . . . . ?
O3 S1 N1 C5 -58.1(4) . . . . ?
C14 S1 N1 C5 56.7(4) . . . . ?
O5 S2 N2 C25 -173.9(3) . . . . ?
O6 S2 N2 C25 56.1(4) . . . . ?
C34 S2 N2 C25 -58.3(4) . . . . ?
O1 C1 C2 C3 173.9(5) . . . . ?
C12 C1 C2 C3 -4.8(7) . . . . ?
O1 C1 C2 C13 -3.2(8) . . . . ?
C12 C1 C2 C13 178.2(5) . . . . ?
C1 C2 C3 C4 -83(8) . . . . ?
C13 C2 C3 C4 94(8) . . . . ?
C2 C3 C4 C5 173(8) . . . . ?
S1 N1 C5 C4 151.7(3) . . . . ?
S1 N1 C5 C6 -86.7(4) . . . . ?
C3 C4 C5 N1 -3.2(7) . . . . ?
C3 C4 C5 C6 -127.7(5) . . . . ?
N1 C5 C6 C11 -45.7(5) . . . . ?
C4 C5 C6 C11 78.1(5) . . . . ?
N1 C5 C6 C7 139.1(4) . . . . ?
C4 C5 C6 C7 -97.1(5) . . . . ?
C11 C6 C7 C8 2.5(6) . . . . ?
C5 C6 C7 C8 177.8(4) . . . . ?
C11 C6 C7 Cl1 -177.1(3) . . . . ?
C5 C6 C7 Cl1 -1.8(6) . . . . ?
C6 C7 C8 C9 -0.4(7) . . . . ?
Cl1 C7 C8 C9 179.2(4) . . . . ?
C6 C7 C8 Cl2 179.6(3) . . . . ?
Cl1 C7 C8 Cl2 -0.7(6) . . . . ?
C7 C8 C9 C10 -1.1(7) . . . . ?
Cl2 C8 C9 C10 178.9(4) . . . . ?
C8 C9 C10 C11 0.4(7) . . . . ?
C9 C10 C11 C6 1.8(7) . . . . ?
C7 C6 C11 C10 -3.3(7) . . . . ?
C5 C6 C11 C10 -178.5(4) . . . . ?
O2 S1 C14 C19 -42.1(4) . . . . ?
O3 S1 C14 C19 -174.1(4) . . . . ?
N1 S1 C14 C19 70.5(4) . . . . ?
O2 S1 C14 C15 141.5(4) . . . . ?
O3 S1 C14 C15 9.5(4) . . . . ?
N1 S1 C14 C15 -105.8(4) . . . . ?
C19 C14 C15 C16 -2.2(7) . . . . ?
S1 C14 C15 C16 174.2(4) . . . . ?
C14 C15 C16 C17 0.1(7) . . . . ?
C15 C16 C17 C18 1.8(8) . . . . ?
C15 C16 C17 C20 -176.8(5) . . . . ?
C16 C17 C18 C19 -1.6(7) . . . . ?
C20 C17 C18 C19 176.9(5) . . . . ?
C15 C14 C19 C18 2.3(7) . . . . ?
S1 C14 C19 C18 -174.0(4) . . . . ?
C17 C18 C19 C14 -0.4(7) . . . . ?
O4 C21 C22 C23 -176.4(5) . . . . ?
C32 C21 C22 C23 3.8(8) . . . . ?
O4 C21 C22 C33 1.9(8) . . . . ?
C32 C21 C22 C33 -177.8(5) . . . . ?
C21 C22 C23 C24 106(9) . . . . ?
C33 C22 C23 C24 -72(9) . . . . ?
C22 C23 C24 C25 164(9) . . . . ?
S2 N2 C25 C24 -152.6(3) . . . . ?
S2 N2 C25 C26 87.5(4) . . . . ?
C23 C24 C25 N2 1.1(7) . . . . ?
C23 C24 C25 C26 124.7(5) . . . . ?
N2 C25 C26 C31 46.2(5) . . . . ?
C24 C25 C26 C31 -75.9(5) . . . . ?
N2 C25 C26 C27 -138.2(4) . . . . ?
C24 C25 C26 C27 99.7(5) . . . . ?
C31 C26 C27 C28 -2.3(7) . . . . ?
C25 C26 C27 C28 -178.0(4) . . . . ?
C31 C26 C27 Cl3 177.8(4) . . . . ?
C25 C26 C27 Cl3 2.1(6) . . . . ?
C26 C27 C28 C29 -0.1(7) . . . . ?
Cl3 C27 C28 C29 179.7(4) . . . . ?
C26 C27 C28 Cl4 -179.1(4) . . . . ?
Cl3 C27 C28 Cl4 0.7(6) . . . . ?
C27 C28 C29 C30 1.5(8) . . . . ?
Cl4 C28 C29 C30 -179.4(4) . . . . ?
C28 C29 C30 C31 -0.5(7) . . . . ?
C29 C30 C31 C26 -2.1(7) . . . . ?
C27 C26 C31 C30 3.5(7) . . . . ?
C25 C26 C31 C30 179.2(4) . . . . ?
O5 S2 C34 C35 -141.6(4) . . . . ?
O6 S2 C34 C35 -9.8(4) . . . . ?
N2 S2 C34 C35 105.3(4) . . . . ?
O5 S2 C34 C39 46.4(4) . . . . ?
O6 S2 C34 C39 178.2(3) . . . . ?
N2 S2 C34 C39 -66.8(4) . . . . ?
C39 C34 C35 C36 0.3(7) . . . . ?
S2 C34 C35 C36 -171.7(4) . . . . ?
C34 C35 C36 C37 0.8(8) . . . . ?
C35 C36 C37 C38 -1.9(8) . . . . ?
C35 C36 C37 C40 174.9(5) . . . . ?
C36 C37 C38 C39 2.1(7) . . . . ?
C40 C37 C38 C39 -174.7(5) . . . . ?
C37 C38 C39 C34 -1.1(7) . . . . ?
C35 C34 C39 C38 -0.2(7) . . . . ?
S2 C34 C39 C38 171.9(3) . . . . ?

loop_
_cod_related_entry_id
_cod_related_entry_database
_cod_related_entry_code
1 ChemSpider 9893500
